data_2011942
loop_
_publ_author_name
'Mazumder, G.'
'De, M.'
'Mazumder, S.K.'
'Mukhopadhyay, A.'

_publ_section_title
;
 Oxonium 5-aminouracil-6-sulfonate hydrate
;
_journal_issue 5
_journal_name_full 'Acta Crystallographica Section C'
_journal_page_first 562
_journal_page_last 563
_journal_paper_doi 10.1107/S010827010001742X
_journal_volume 57
_journal_year 2001
_chemical_formula_moiety 'C4 H9 N3 O7 S'
_chemical_formula_sum 'C4 H9 N3 O7 S'
_chemical_formula_weight 243.20
_chemical_name_common 'Hydronium-5-amino-uracil-6-sulphonate hydrate'
_chemical_name_systematic
;
 ?
;
_space_group_IT_number 14
_symmetry_cell_setting monoclinic
_symmetry_space_group_name_Hall '-P 2ybc'
_symmetry_space_group_name_H-M 'P 1 21/c 1'
_audit_creation_method SHELXL-97
_cell_angle_alpha 90.00
_cell_angle_beta 102.26(3)
_cell_angle_gamma 90.00
_cell_formula_units_Z 4
_cell_length_a 10.579(2)
_cell_length_b 12.104(2)
_cell_length_c 7.003(2)
_cell_measurement_reflns_used 25
_cell_measurement_temperature 293(2)
_cell_measurement_theta_max 30
_cell_measurement_theta_min 20
_cell_volume 876.3(3)
_computing_cell_refinement 'CAD-4 Software'
_computing_data_collection 'CAD-4 Software (Enraf-Nonius, 1989)'
_computing_data_reduction 'CAD-4 Software'
_computing_molecular_graphics ORTEPII(Johnson,1976)
_computing_publication_material SHELXL97
_computing_structure_refinement 'SHELXL97 (Sheldrick, 1997)'
_computing_structure_solution 'SHELXS86 (Sheldrick, 1985)'
_diffrn_ambient_temperature 293(2)
_diffrn_measured_fraction_theta_full .938
_diffrn_measured_fraction_theta_max .938
_diffrn_measurement_device_type 'Enraf-Nonius CAD-4 diffractometer'
_diffrn_measurement_method \w-2\q
_diffrn_radiation_monochromator graphite
_diffrn_radiation_source 'fine-focus sealed tube'
_diffrn_radiation_type CuK\a
_diffrn_radiation_wavelength 1.54180
_diffrn_reflns_av_R_equivalents .0000
_diffrn_reflns_av_sigmaI/netI .0105
_diffrn_reflns_limit_h_max 12
_diffrn_reflns_limit_h_min 0
_diffrn_reflns_limit_k_max 0
_diffrn_reflns_limit_k_min -14
_diffrn_reflns_limit_l_max 8
_diffrn_reflns_limit_l_min -8
_diffrn_reflns_number 1551
_diffrn_reflns_theta_full 69.72
_diffrn_reflns_theta_max 69.72
_diffrn_reflns_theta_min 4.28
_diffrn_standards_decay_% negligible
_diffrn_standards_interval_count 100
_diffrn_standards_number 3
_exptl_absorpt_coefficient_mu 3.644
_exptl_absorpt_correction_T_max .482
_exptl_absorpt_correction_T_min .419
_exptl_absorpt_correction_type 'empirical via \y scan (North et al., 1968)'
_exptl_crystal_colour colorless
_exptl_crystal_density_diffrn 1.843
_exptl_crystal_density_meas ?
_exptl_crystal_density_method 'not measured'
_exptl_crystal_description block
_exptl_crystal_F_000 504
_exptl_crystal_size_max .35
_exptl_crystal_size_mid .20
_exptl_crystal_size_min .20
_refine_diff_density_max .55
_refine_diff_density_min -.50
_refine_ls_extinction_coef .0169(16)
_refine_ls_extinction_method 'SHELXL97 (Sheldrick, 1997)'
_refine_ls_goodness_of_fit_ref .922
_refine_ls_hydrogen_treatment mixed
_refine_ls_matrix_type full
_refine_ls_number_parameters 138
_refine_ls_number_reflns 1551
_refine_ls_number_restraints 0
_refine_ls_restrained_S_all .922
_refine_ls_R_factor_all .0532
_refine_ls_R_factor_gt .0517
_refine_ls_shift/su_max <0.001
_refine_ls_shift/su_mean .000
_refine_ls_structure_factor_coef Fsqd
_refine_ls_weighting_details 'calc w = 1/[\s^2^(Fo^2^)+(0.0935P)^2^+1.9742P] where P=(Fo^2^+2Fc^2^)/3'
_refine_ls_weighting_scheme calc
_refine_ls_wR_factor_ref .1385
_reflns_number_gt 1474
_reflns_number_total 1551
_reflns_threshold_expression I>2\s(I)
_cod_data_source_file bm1438.cif
_cod_data_source_block I
_cod_depositor_comments
;
The following automatic conversions were performed:
'_geom_bond_publ_flag' value 'YES' changed to 'yes' according to
'/home/saulius/struct/CIF-dictionaries/cif_core.dic' dictionary named
'cif_core.dic' version 2.4.1 from 2010-06-29 (4 times).

Automatic conversion script
Id: cif_fix_enum 1527 2010-12-29 10:47:43Z saulius 

The following automatic conversions were performed:

'_geom_bond_publ_flag' value 'YES' changed to 'yes' according to
/home/saulius/struct/CIF-dictionaries/cif_core.dic dictionary named
'cif_core.dic' version 2.4.1 from 2010-06-29 (4
times).

'_geom_angle_publ_flag' value 'YES' changed to 'yes'
according to /home/saulius/struct/CIF-dictionaries/cif_core.dic
dictionary named 'cif_core.dic' version 2.4.1 from 2010-06-29 (8
times).

'_geom_torsion_publ_flag' value 'YES' changed to 'yes'
according to /home/saulius/struct/CIF-dictionaries/cif_core.dic
dictionary named 'cif_core.dic' version 2.4.1 from 2010-06-29 (3
times).

Automatic conversion script
Id: cif_fix_values 1715 2011-07-08 13:25:40Z adriana 

The following automatic conversions were performed:

'_exptl_crystal_density_meas' value 'not measured' was changed to '?'
- the value is perceived as not measured.

Automatic conversion script
Id: cif_fix_values 3008 2015-01-20 13:52:24Z robertas 
;
_cod_original_sg_symbol_H-M 'P 21/c'
_cod_database_code 2011942
_cod_database_fobs_code 2011942

loop_
_symmetry_equiv_pos_as_xyz
'x, y, z'
'x, -y+1/2, z+1/2'
'-x, -y, -z'
'-x, y-1/2, -z-1/2'

loop_
_atom_site_label
_atom_site_fract_x
_atom_site_fract_y
_atom_site_fract_z
_atom_site_U_iso_or_equiv
_atom_site_adp_type
_atom_site_calc_flag
_atom_site_refinement_flags
_atom_site_occupancy
_atom_site_disorder_assembly
_atom_site_disorder_group
_atom_site_type_symbol
S1 .68818(6) .51067(6) .16774(10) .0267(3) Uani d . 1 . . S
N5 .8060(2) .72052(19) .3768(4) .0233(5) Uani d . 1 . . N
H5A .7247 .7058 .3488 .035 Uiso d R 1 . . H
H5B .8328 .7818 .4335 .035 Uiso d R 1 . . H
N1 .9451(2) .4750(2) .2099(4) .0275(6) Uani d . 1 . . N
H1 .9183 .4125 .1582 .033 Uiso d R 1 . . H
O4 1.0712(2) .75966(19) .4719(4) .0377(6) Uani d . 1 . . O
O5 .6267(2) .5992(2) .0439(3) .0369(6) Uani d . 1 . . O
O2 1.1559(2) .4297(2) .2186(3) .0352(6) Uani d . 1 . . O
N3 1.1107(2) .5934(2) .3456(4) .0296(6) Uani d . 1 . . N
H3 1.1923 .6067 .3784 .036 Uiso d R 1 . . H
O7 .6956(2) .4070(2) .0676(4) .0386(6) Uani d . 1 . . O
C2 1.0751(3) .4943(2) .2545(4) .0271(6) Uani d . 1 . . C
C4 1.0291(3) .6731(3) .3891(4) .0284(7) Uani d . 1 . . C
O6 .6420(2) .4978(2) .3466(4) .0388(6) Uani d . 1 . . O
C5 .8915(3) .6475(3) .3322(4) .0281(7) Uani d . 1 . . C
C6 .8545(3) .5504(3) .2435(4) .0257(6) Uani d . 1 . . C
O1W .3600(2) .8106(2) -.1896(4) .0472(7) Uani d . 1 . . O
H1WA .3210 .7492 -.2044 .071 Uiso d R 1 . . H
H1WB .4391 .8000 -.1603 .071 Uiso d R 1 . . H
H1WC .3439 .8418 -.3012 .071 Uiso d R 1 . . H
O2W .5817(3) .8412(2) .1226(4) .0518(7) Uani d . 1 . . O
H2WA .6415 .8766 .0825 .078 Uiso d R 1 . . H
H2WB .5745 .8645 .2361 .078 Uiso d R 1 . . H

loop_
_atom_site_aniso_label
_atom_site_aniso_U_11
_atom_site_aniso_U_22
_atom_site_aniso_U_33
_atom_site_aniso_U_12
_atom_site_aniso_U_13
_atom_site_aniso_U_23
S1 .0198(4) .0310(5) .0292(5) -.0008(3) .0053(3) -.0004(3)
N5 .0138(10) .0218(11) .0352(13) .0010(8) .0074(9) -.0062(10)
N1 .0230(12) .0294(13) .0296(13) -.0015(10) .0045(10) -.0026(10)
O4 .0338(12) .0328(12) .0443(13) -.0052(9) .0036(10) -.0046(10)
O5 .0279(11) .0412(13) .0387(12) .0027(9) .0004(9) .0054(10)
O2 .0240(11) .0389(12) .0428(13) .0041(9) .0077(9) -.0033(10)
N3 .0210(12) .0336(14) .0339(13) -.0028(10) .0048(10) .0016(11)
O7 .0294(12) .0372(13) .0480(14) -.0020(9) .0054(10) -.0103(10)
C2 .0231(15) .0331(15) .0256(14) .0004(12) .0065(11) .0037(11)
C4 .0277(15) .0308(15) .0265(14) -.0009(12) .0053(11) .0023(12)
O6 .0321(13) .0513(14) .0360(13) -.0079(10) .0140(10) -.0001(10)
C5 .0235(14) .0315(15) .0297(15) .0003(12) .0067(11) .0017(12)
C6 .0212(13) .0313(15) .0248(13) .0005(11) .0051(11) .0031(11)
O1W .0404(14) .0533(16) .0438(14) -.0039(12) -.0004(11) .0064(12)
O2W .0421(14) .0637(18) .0491(15) .0003(13) .0088(12) -.0002(13)

loop_
_atom_type_symbol
_atom_type_description
_atom_type_scat_dispersion_real
_atom_type_scat_dispersion_imag
_atom_type_scat_source
C C .0181 .0091 'International Tables Vol C Tables 4.2.6.8 and 6.1.1.4'
H H .0000 .0000 'International Tables Vol C Tables 4.2.6.8 and 6.1.1.4'
N N .0311 .0180 'International Tables Vol C Tables 4.2.6.8 and 6.1.1.4'
O O .0492 .0322 'International Tables Vol C Tables 4.2.6.8 and 6.1.1.4'
S S .3331 .5567 'International Tables Vol C Tables 4.2.6.8 and 6.1.1.4'

loop_
_geom_angle_atom_site_label_1
_geom_angle_atom_site_label_2
_geom_angle_atom_site_label_3
_geom_angle
_geom_angle_publ_flag
O5 S1 O6 114.13(15) yes
O5 S1 O7 114.58(15) yes
O6 S1 O7 112.89(15) yes
O5 S1 C6 105.48(14) yes
O6 S1 C6 105.27(14) yes
O7 S1 C6 103.04(14) yes
C5 N5 H5A 120.0 ?
C5 N5 H5B 120.0 ?
H5A N5 H5B 120.0 ?
C2 N1 C6 123.4(3) ?
C2 N1 H1 118.2 ?
C6 N1 H1 118.4 ?
C4 N3 C2 126.4(3) ?
C4 N3 H3 116.9 ?
C2 N3 H3 116.7 ?
O2 C2 N1 123.9(3) ?
O2 C2 N3 121.2(3) ?
N1 C2 N3 114.8(3) ?
O4 C4 N3 121.3(3) ?
O4 C4 C5 123.3(3) ?
N3 C4 C5 115.4(3) ?
N5 C5 C6 122.4(3) ?
N5 C5 C4 118.5(3) ?
C6 C5 C4 119.1(3) ?
C5 C6 N1 120.8(3) ?
N1 C6 S1 116.5(2) yes
C5 C6 S1 122.8(2) yes
H1WA O1W H1WB 109.6 ?
H1WA O1W H1WC 106.3 ?
H1WB O1W H1WC 106.8 ?
H2WA O2W H2WB 110.7 ?

loop_
_geom_bond_atom_site_label_1
_geom_bond_atom_site_label_2
_geom_bond_site_symmetry_2
_geom_bond_distance
_geom_bond_publ_flag
S1 O5 . 1.443(2) yes
S1 O6 . 1.446(2) yes
S1 O7 . 1.448(2) yes
S1 C6 . 1.792(3) ?
N5 C5 . 1.347(4) yes
N5 H5A . .8600 ?
N5 H5B . .8600 ?
N1 C2 . 1.364(4) ?
N1 C6 . 1.380(4) ?
N1 H1 . .8600 ?
O4 C4 . 1.234(4) ?
O2 C2 . 1.223(4) ?
N3 C4 . 1.372(4) ?
N3 C2 . 1.373(4) ?
N3 H3 . .8600 ?
C4 C5 . 1.458(4) ?
C5 C6 . 1.348(4) ?
O1W H1WA . .8454 ?
O1W H1WB . .8282 ?
O1W H1WC . .8523 ?
O2W H2WA . .8592 ?
O2W H2WB . .8616 ?

loop_
_geom_hbond_atom_site_label_D
_geom_hbond_atom_site_label_H
_geom_hbond_atom_site_label_A
_geom_hbond_site_symmetry_A
_geom_hbond_distance_DH
_geom_hbond_distance_HA
_geom_hbond_distance_DA
_geom_hbond_angle_DHA
N1 H1 O4 4_756 .86 2.08 2.890(4) 157.7
N3 H3 O1W 2_665 .86 2.18 2.940(4) 147.8
N5 H5B O2 4_766 .86 2.10 2.671(3) 123.3
N5 H5A O2W . .86 2.54 3.024(4) 116.3
O1W H1WA O7 3_665 .85 2.14 2.867(4) 143.5
O1W H1WB O2W . .83 2.28 2.871(4) 129.0
O1W H1WC O7 4_665 .85 1.99 2.838(4) 177.0
O2W H2WA O6 2_564 .86 2.25 2.909(4) 134.0
O2W H2WA O2 4_766 .86 2.38 2.962(4) 125.2
O2W H2WB O5 2_565 .86 2.15 2.976(4) 159.3

loop_
_geom_torsion_atom_site_label_1
_geom_torsion_atom_site_label_2
_geom_torsion_atom_site_label_3
_geom_torsion_atom_site_label_4
_geom_torsion
_geom_torsion_publ_flag
C6 N1 C2 O2 -177.1(3) ?
C6 N1 C2 N3 3.2(4) ?
C4 N3 C2 O2 178.4(3) ?
C4 N3 C2 N1 -1.9(4) ?
C2 N3 C4 O4 179.9(3) ?
C2 N3 C4 C5 .4(4) ?
O4 C4 C5 N5 -1.8(5) ?
N3 C4 C5 N5 177.7(3) ?
O4 C4 C5 C6 -179.6(3) ?
N3 C4 C5 C6 .0(4) ?
N5 C5 C6 N1 -176.3(3) ?
C4 C5 C6 N1 1.3(4) ?
N5 C5 C6 S1 2.3(4) ?
C4 C5 C6 S1 180.0(2) ?
C2 N1 C6 C5 -3.0(4) ?
C2 N1 C6 S1 178.2(2) ?
O7 S1 C6 C5 175.5(3) ?
O5 S1 C6 N1 -126.3(2) ?
O6 S1 C6 N1 112.7(2) ?
C5 C6 S1 O5 55.0(3) yes
C5 C6 S1 O6 -66.0(3) yes
N1 C6 S1 O7 -5.8(3) yes

loop_
_cod_related_entry_id
_cod_related_entry_database
_cod_related_entry_code
1 ChemSpider 30652321
